data_4071138
loop_
_publ_author_name
'Mathur, Pradeep'
'Singh, Amrendra K.'
'Mohanty, Jamini R.'
'Chatterjee, Saurav'
'Mobin, Shaikh M.'

_publ_section_title
;
 Formation of N-Methylated Cyclic Ligand Systems from Unusual Reactions
 between TrimethylamineN-Oxide and Acetylenes on Fe3Te2(CO)9and Contrast
 with Reactions on Fe3E2(CO)9(E = S, Se)
;
_journal_issue 19
_journal_name_full Organometallics
_journal_page_first 5094
_journal_paper_doi 10.1021/om701290c
_journal_volume 27
_journal_year 2008
_chemical_formula_sum 'C22 H20 Cl2 Fe3 N2 O8 Te2'
_chemical_formula_weight 934.05
_chemical_name_systematic
;
 ?
;
_space_group_IT_number 14
_symmetry_cell_setting monoclinic
_symmetry_space_group_name_Hall '-P 2yn'
_symmetry_space_group_name_H-M 'P 1 21/n 1'
_atom_sites_solution_hydrogens geom
_atom_sites_solution_primary direct
_atom_sites_solution_secondary difmap
_audit_creation_method SHELXL-97
_cell_angle_alpha 90.00
_cell_angle_beta 91.621(2)
_cell_angle_gamma 90.00
_cell_formula_units_Z 4
_cell_length_a 9.8877(2)
_cell_length_b 13.3922(3)
_cell_length_c 22.1362(5)
_cell_measurement_reflns_used 19747
_cell_measurement_temperature 150(2)
_cell_measurement_theta_max 32.5709
_cell_measurement_theta_min 3.0360
_cell_volume 2930.06(11)
_computing_cell_refinement 'CrysAlis RED, Oxford Diffraction Ltd.,'
_computing_data_collection 'CrysAlis CCD, Oxford Diffraction Ltd.,'
_computing_data_reduction 'CrysAlis RED, Oxford Diffraction Ltd.,'
_computing_molecular_graphics Ortep3
_computing_publication_material Shelx97
_computing_structure_refinement 'SHELXL-97 (Sheldrick, 1997)'
_computing_structure_solution 'SHELXS-97 (Sheldrick, 1997)'
_diffrn_ambient_temperature 150(2)
_diffrn_detector_area_resol_mean 15.9948
_diffrn_measured_fraction_theta_full 0.996
_diffrn_measured_fraction_theta_max 0.996
_diffrn_measurement_device_type 'OXFORD DIFFRACTION XCALIBUR-S'
_diffrn_measurement_method \w/q-scan
_diffrn_radiation_monochromator graphite
_diffrn_radiation_source 'Enhance (Mo) X-ray Source'
_diffrn_radiation_type MoK\a
_diffrn_radiation_wavelength 0.71073
_diffrn_reflns_av_R_equivalents 0.0338
_diffrn_reflns_av_sigmaI/netI 0.0226
_diffrn_reflns_limit_h_max 11
_diffrn_reflns_limit_h_min -11
_diffrn_reflns_limit_k_max 15
_diffrn_reflns_limit_k_min -15
_diffrn_reflns_limit_l_max 26
_diffrn_reflns_limit_l_min -26
_diffrn_reflns_number 23848
_diffrn_reflns_theta_full 24.99
_diffrn_reflns_theta_max 24.99
_diffrn_reflns_theta_min 3.04
_exptl_absorpt_coefficient_mu 3.646
_exptl_absorpt_correction_T_max 0.5148
_exptl_absorpt_correction_T_min 0.3883
_exptl_absorpt_correction_type multi-scan
_exptl_absorpt_process_details
;
CrysAlis RED, Oxford Diffraction Ltd.,
Version 1.171.31.7 (release 18-10-2006 CrysAlis171 .NET)
(compiled Oct 18 2006,16:28:17)
Empirical absorption correction using spherical harmonics,
 implemented in SCALE3 ABSPACK scaling algorithm.
;
_exptl_crystal_colour black
_exptl_crystal_density_diffrn 2.117
_exptl_crystal_density_method 'not measured'
_exptl_crystal_description block
_exptl_crystal_F_000 1784
_exptl_crystal_size_max 0.32
_exptl_crystal_size_mid 0.23
_exptl_crystal_size_min 0.21
_refine_diff_density_max 1.725
_refine_diff_density_min -1.120
_refine_diff_density_rms 0.168
_refine_ls_extinction_method none
_refine_ls_goodness_of_fit_ref 1.113
_refine_ls_hydrogen_treatment riding
_refine_ls_matrix_type full
_refine_ls_number_parameters 354
_refine_ls_number_reflns 5135
_refine_ls_number_restraints 0
_refine_ls_restrained_S_all 1.113
_refine_ls_R_factor_all 0.0479
_refine_ls_R_factor_gt 0.0402
_refine_ls_shift/su_max 0.001
_refine_ls_shift/su_mean 0.000
_refine_ls_structure_factor_coef Fsqd
_refine_ls_weighting_details 'calc w=1/[\s^2^(Fo^2^)+(0.0623P)^2^+11.5639P] where P=(Fo^2^+2Fc^2^)/3'
_refine_ls_weighting_scheme calc
_refine_ls_wR_factor_gt 0.1041
_refine_ls_wR_factor_ref 0.1108
_reflns_number_gt 4502
_reflns_number_total 5135
_reflns_threshold_expression >2sigma(I)
_cod_data_source_file om701290c_si_001.cif
_cod_data_source_block cmpd2-pm081a
_cod_depositor_comments
;
The following automatic conversions were performed:

'_symmetry_cell_setting' value 'Monoclinic' changed to 'monoclinic'
according to /home/saulius/struct/CIF-dictionaries/cif_core.dic
dictionary named 'cif_core.dic' version 2.4.1 from 2010-06-29.

Automatic conversion script
Id: cif_fix_values 1715 2011-07-08 13:25:40Z adriana 
;
_cod_original_sg_symbol_H-M 'P 21/n'
_cod_database_code 4071138

loop_
_symmetry_equiv_pos_as_xyz
'x, y, z'
'-x+1/2, y+1/2, -z+1/2'
'-x, -y, -z'
'x-1/2, -y-1/2, z-1/2'

loop_
_atom_site_label
_atom_site_type_symbol
_atom_site_fract_x
_atom_site_fract_y
_atom_site_fract_z
_atom_site_U_iso_or_equiv
_atom_site_adp_type
_atom_site_occupancy
_atom_site_symmetry_multiplicity
_atom_site_calc_flag
_atom_site_refinement_flags
C1 C 0.9162(6) -0.0915(4) 0.2899(2) 0.0228(12) Uani 1 1 d .
H1 H 0.8714 -0.1478 0.2693 0.027 Uiso 1 1 calc R
C2 C 1.0683(5) -0.1147(4) 0.2918(2) 0.0211(11) Uani 1 1 d .
C3 C 1.0992(6) -0.1356(5) 0.2256(3) 0.0279(13) Uani 1 1 d .
H3A H 1.1947 -0.1502 0.2217 0.033 Uiso 1 1 calc R
H3B H 1.0475 -0.1928 0.2111 0.033 Uiso 1 1 calc R
C4 C 1.1378(6) -0.0173(4) 0.3118(3) 0.0262(12) Uani 1 1 d .
H4A H 1.1118 0.0004 0.3523 0.031 Uiso 1 1 calc R
H4B H 1.2353 -0.0251 0.3117 0.031 Uiso 1 1 calc R
C5 C 1.1367(7) 0.1618(5) 0.2886(3) 0.0379(15) Uani 1 1 d .
H5A H 1.2324 0.1622 0.2970 0.045 Uiso 1 1 calc R
H5B H 1.0899 0.1794 0.3244 0.045 Uiso 1 1 calc R
H5C H 1.1153 0.2093 0.2572 0.045 Uiso 1 1 calc R
C6 C 1.1518(6) 0.0355(5) 0.2098(3) 0.0334(14) Uani 1 1 d .
H6A H 1.1478 0.0917 0.1821 0.040 Uiso 1 1 calc R
H6B H 1.2446 0.0127 0.2144 0.040 Uiso 1 1 calc R
C7 C 1.0655(7) -0.0641(6) 0.1248(3) 0.0384(15) Uani 1 1 d .
H7A H 1.0415 -0.0044 0.1031 0.058 Uiso 1 1 calc R
H7B H 1.0024 -0.1162 0.1142 0.058 Uiso 1 1 calc R
H7C H 1.1550 -0.0844 0.1145 0.058 Uiso 1 1 calc R
C8 C 1.1095(5) -0.2041(4) 0.3315(3) 0.0224(11) Uani 1 1 d .
C9 C 1.0323(6) -0.2918(4) 0.3291(3) 0.0301(13) Uani 1 1 d .
H9 H 0.9605 -0.2971 0.3012 0.036 Uiso 1 1 calc R
C10 C 1.0617(6) -0.3709(5) 0.3679(3) 0.0334(14) Uani 1 1 d .
H10 H 1.0099 -0.4289 0.3658 0.040 Uiso 1 1 calc R
C11 C 1.1677(6) -0.3635(5) 0.4095(3) 0.0327(14) Uani 1 1 d .
H11 H 1.1856 -0.4151 0.4367 0.039 Uiso 1 1 calc R
C12 C 1.2469(6) -0.2789(5) 0.4105(3) 0.0328(14) Uani 1 1 d .
H12 H 1.3203 -0.2747 0.4375 0.039 Uiso 1 1 calc R
C13 C 1.2191(6) -0.1999(5) 0.3718(3) 0.0273(12) Uani 1 1 d .
H13 H 1.2742 -0.1436 0.3729 0.033 Uiso 1 1 calc R
C14 C 0.8144(12) 0.6570(8) 0.4963(4) 0.082(3) Uani 1 1 d .
H14A H 0.7563 0.7068 0.5140 0.098 Uiso 1 1 calc R
H14B H 0.8594 0.6878 0.4627 0.098 Uiso 1 1 calc R
C111 C 0.7405(7) 0.2159(5) 0.4285(3) 0.0334(14) Uani 1 1 d .
C222 C 0.7696(7) 0.0485(5) 0.4881(3) 0.0361(15) Uani 1 1 d .
C333 C 0.9817(7) 0.1260(5) 0.4312(3) 0.0368(15) Uani 1 1 d .
C444 C 0.5545(6) -0.0805(5) 0.4262(3) 0.0331(14) Uani 1 1 d .
C555 C 0.4932(6) 0.0967(5) 0.3799(3) 0.0314(14) Uani 1 1 d .
C666 C 0.5296(6) -0.0674(5) 0.3058(3) 0.0288(13) Uani 1 1 d .
C777 C 0.7622(6) -0.0321(5) 0.1970(2) 0.0266(13) Uani 1 1 d .
C888 C 0.8911(6) 0.1327(5) 0.1837(3) 0.0283(13) Uani 1 1 d .
Fe1 Fe 0.81149(8) 0.09420(6) 0.41533(4) 0.0255(2) Uani 1 1 d .
Fe2 Fe 0.60953(8) -0.00246(6) 0.36631(4) 0.0243(2) Uani 1 1 d .
Fe3 Fe 0.90284(8) 0.02529(6) 0.23308(4) 0.02238(19) Uani 1 1 d .
Te1 Te 0.83642(3) -0.08548(3) 0.381249(16) 0.02324(13) Uani 1 1 d .
Te2 Te 0.74748(3) 0.12250(3) 0.303953(16) 0.02326(13) Uani 1 1 d .
Cl1 Cl 0.9353(3) 0.61853(18) 0.55012(16) 0.0838(8) Uani 1 1 d .
Cl2 Cl 0.7164(4) 0.5582(2) 0.46984(12) 0.1117(13) Uani 1 1 d .
O111 O 0.6972(5) 0.2924(4) 0.4371(2) 0.0456(12) Uani 1 1 d .
O222 O 0.7403(5) 0.0204(4) 0.5349(2) 0.0466(12) Uani 1 1 d .
O333 O 1.0917(5) 0.1464(4) 0.4446(3) 0.0564(15) Uani 1 1 d .
O444 O 0.5217(5) -0.1319(4) 0.4645(2) 0.0459(12) Uani 1 1 d .
O555 O 0.4181(5) 0.1605(4) 0.3883(2) 0.0416(11) Uani 1 1 d .
O666 O 0.4725(5) -0.1104(4) 0.2675(2) 0.0441(12) Uani 1 1 d .
O777 O 0.6737(4) -0.0714(4) 0.1733(2) 0.0392(11) Uani 1 1 d .
O888 O 0.8766(5) 0.2005(4) 0.1530(2) 0.0450(12) Uani 1 1 d .
N1 N 1.0943(5) 0.0611(4) 0.2685(2) 0.0264(10) Uani 1 1 d .
N2 N 1.0616(5) -0.0450(4) 0.1898(2) 0.0278(11) Uani 1 1 d .

loop_
_atom_site_aniso_label
_atom_site_aniso_U_11
_atom_site_aniso_U_22
_atom_site_aniso_U_33
_atom_site_aniso_U_23
_atom_site_aniso_U_13
_atom_site_aniso_U_12
C1 0.027(3) 0.020(3) 0.022(3) -0.003(2) -0.002(2) 0.004(2)
C2 0.021(3) 0.020(3) 0.022(3) 0.000(2) -0.001(2) -0.001(2)
C3 0.024(3) 0.028(3) 0.032(3) -0.001(3) 0.002(2) 0.000(2)
C4 0.023(3) 0.024(3) 0.032(3) 0.002(3) -0.005(2) -0.004(2)
C5 0.041(4) 0.020(3) 0.052(4) 0.003(3) -0.011(3) -0.007(3)
C6 0.028(3) 0.034(4) 0.038(3) 0.009(3) 0.000(3) 0.002(3)
C7 0.044(4) 0.043(4) 0.028(3) 0.002(3) 0.006(3) 0.004(3)
C8 0.021(3) 0.020(3) 0.027(3) 0.001(2) 0.004(2) 0.003(2)
C9 0.031(3) 0.022(3) 0.038(3) -0.003(3) -0.004(3) -0.002(2)
C10 0.034(3) 0.021(3) 0.045(4) 0.007(3) 0.001(3) -0.004(2)
C11 0.043(3) 0.026(3) 0.029(3) 0.011(3) 0.005(3) 0.008(3)
C12 0.037(3) 0.031(3) 0.030(3) 0.001(3) -0.005(3) 0.000(3)
C13 0.029(3) 0.026(3) 0.027(3) -0.003(3) -0.001(2) 0.001(2)
C14 0.123(9) 0.067(7) 0.057(6) 0.004(5) 0.011(6) -0.045(6)
C111 0.044(4) 0.033(4) 0.023(3) -0.003(3) -0.010(3) 0.002(3)
C222 0.043(4) 0.028(3) 0.036(4) -0.006(3) -0.004(3) 0.009(3)
C333 0.047(4) 0.025(3) 0.038(4) -0.007(3) -0.012(3) 0.011(3)
C444 0.025(3) 0.033(4) 0.041(4) -0.006(3) 0.006(3) 0.003(3)
C555 0.028(3) 0.034(4) 0.033(3) 0.004(3) 0.002(2) -0.002(3)
C666 0.026(3) 0.025(3) 0.036(3) 0.000(3) 0.006(3) 0.000(2)
C777 0.031(3) 0.028(3) 0.020(3) 0.005(2) -0.003(2) 0.010(3)
C888 0.025(3) 0.032(3) 0.028(3) -0.003(3) -0.002(2) -0.001(2)
Fe1 0.0298(4) 0.0227(4) 0.0237(4) -0.0017(3) -0.0042(3) 0.0038(3)
Fe2 0.0223(4) 0.0239(4) 0.0268(4) -0.0016(4) 0.0015(3) 0.0014(3)
Fe3 0.0229(4) 0.0212(4) 0.0229(4) 0.0018(3) -0.0017(3) 0.0009(3)
Te1 0.0255(2) 0.0208(2) 0.0235(2) 0.00257(15) 0.00197(14) 0.00372(14)
Te2 0.0252(2) 0.0206(2) 0.0238(2) 0.00089(15) -0.00239(14) 0.00351(14)
Cl1 0.0776(16) 0.0447(13) 0.128(2) 0.0192(14) -0.0103(16) -0.0095(11)
Cl2 0.208(4) 0.0655(17) 0.0583(15) 0.0160(13) -0.0541(19) -0.052(2)
O111 0.064(3) 0.034(3) 0.038(3) -0.005(2) -0.004(2) 0.018(2)
O222 0.070(3) 0.044(3) 0.026(2) 0.004(2) 0.009(2) 0.014(3)
O333 0.037(3) 0.051(3) 0.080(4) -0.022(3) -0.023(3) 0.003(2)
O444 0.045(3) 0.051(3) 0.043(3) 0.014(3) 0.014(2) -0.005(2)
O555 0.039(2) 0.036(3) 0.050(3) -0.004(2) 0.005(2) 0.015(2)
O666 0.039(3) 0.050(3) 0.044(3) -0.013(2) 0.002(2) -0.011(2)
O777 0.033(2) 0.047(3) 0.036(2) -0.006(2) -0.008(2) -0.005(2)
O888 0.069(3) 0.031(3) 0.035(2) 0.014(2) -0.005(2) 0.003(2)
N1 0.024(2) 0.023(3) 0.033(3) 0.002(2) -0.003(2) -0.0036(19)
N2 0.028(2) 0.029(3) 0.026(3) 0.003(2) 0.005(2) 0.003(2)

loop_
_atom_type_symbol
_atom_type_description
_atom_type_scat_dispersion_real
_atom_type_scat_dispersion_imag
_atom_type_scat_source
C C 0.0033 0.0016 'International Tables Vol C Tables 4.2.6.8 and 6.1.1.4'
H H 0.0000 0.0000 'International Tables Vol C Tables 4.2.6.8 and 6.1.1.4'
N N 0.0061 0.0033 'International Tables Vol C Tables 4.2.6.8 and 6.1.1.4'
O O 0.0106 0.0060 'International Tables Vol C Tables 4.2.6.8 and 6.1.1.4'
Cl Cl 0.1484 0.1585 'International Tables Vol C Tables 4.2.6.8 and 6.1.1.4'
Te Te -0.5308 1.6751 'International Tables Vol C Tables 4.2.6.8 and 6.1.1.4'
Fe Fe 0.3463 0.8444 'International Tables Vol C Tables 4.2.6.8 and 6.1.1.4'

loop_
_geom_angle_atom_site_label_1
_geom_angle_atom_site_label_2
_geom_angle_atom_site_label_3
_geom_angle
C2 C1 Fe3 102.8(4)
C2 C1 Te1 111.1(4)
Fe3 C1 Te1 122.0(3)
C2 C1 H1 106.7
Fe3 C1 H1 106.7
Te1 C1 H1 106.7
C3 C2 C8 110.4(5)
C3 C2 C4 109.3(5)
C8 C2 C4 112.9(4)
C3 C2 C1 103.5(4)
C8 C2 C1 114.7(4)
C4 C2 C1 105.4(4)
N2 C3 C2 107.8(5)
N2 C3 H3A 110.1
C2 C3 H3A 110.1
N2 C3 H3B 110.1
C2 C3 H3B 110.1
H3A C3 H3B 108.5
N1 C4 C2 107.4(4)
N1 C4 H4A 110.2
C2 C4 H4A 110.2
N1 C4 H4B 110.2
C2 C4 H4B 110.2
H4A C4 H4B 108.5
N1 C5 H5A 109.5
N1 C5 H5B 109.5
H5A C5 H5B 109.5
N1 C5 H5C 109.5
H5A C5 H5C 109.5
H5B C5 H5C 109.5
N2 C6 N1 101.0(5)
N2 C6 H6A 111.6
N1 C6 H6A 111.6
N2 C6 H6B 111.6
N1 C6 H6B 111.6
H6A C6 H6B 109.4
N2 C7 H7A 109.5
N2 C7 H7B 109.5
H7A C7 H7B 109.5
N2 C7 H7C 109.5
H7A C7 H7C 109.5
H7B C7 H7C 109.5
C13 C8 C9 118.3(5)
C13 C8 C2 121.9(5)
C9 C8 C2 119.8(5)
C10 C9 C8 120.8(6)
C10 C9 H9 119.6
C8 C9 H9 119.6
C11 C10 C9 120.0(6)
C11 C10 H10 120.0
C9 C10 H10 120.0
C12 C11 C10 119.4(6)
C12 C11 H11 120.3
C10 C11 H11 120.3
C11 C12 C13 121.1(6)
C11 C12 H12 119.4
C13 C12 H12 119.4
C12 C13 C8 120.4(6)
C12 C13 H13 119.8
C8 C13 H13 119.8
Cl2 C14 Cl1 111.8(6)
Cl2 C14 H14A 109.3
Cl1 C14 H14A 109.3
Cl2 C14 H14B 109.3
Cl1 C14 H14B 109.3
H14A C14 H14B 107.9
O111 C111 Fe1 179.3(6)
O222 C222 Fe1 178.6(6)
O333 C333 Fe1 176.6(7)
O444 C444 Fe2 178.4(6)
O555 C555 Fe2 179.6(6)
O666 C666 Fe2 177.2(5)
O777 C777 Fe3 178.1(6)
O888 C888 Fe3 176.4(5)
C333 Fe1 C222 98.5(3)
C333 Fe1 C111 97.1(3)
C222 Fe1 C111 93.6(3)
C333 Fe1 Te1 100.9(2)
C222 Fe1 Te1 88.3(2)
C111 Fe1 Te1 161.5(2)
C333 Fe1 Te2 111.5(2)
C222 Fe1 Te2 149.9(2)
C111 Fe1 Te2 86.30(19)
Te1 Fe1 Te2 82.95(3)
C333 Fe1 Fe2 157.6(2)
C222 Fe1 Fe2 90.6(2)
C111 Fe1 Fe2 102.7(2)
Te1 Fe1 Fe2 58.79(3)
Te2 Fe1 Fe2 60.23(3)
C666 Fe2 C444 97.8(3)
C666 Fe2 C555 102.6(3)
C444 Fe2 C555 95.7(3)
C666 Fe2 Te1 105.08(19)
C444 Fe2 Te1 86.18(19)
C555 Fe2 Te1 151.8(2)
C666 Fe2 Te2 98.3(2)
C444 Fe2 Te2 162.3(2)
C555 Fe2 Te2 87.8(2)
Te1 Fe2 Te2 82.77(3)
C666 Fe2 Fe1 152.47(19)
C444 Fe2 Fe1 103.2(2)
C555 Fe2 Fe1 92.9(2)
Te1 Fe2 Fe1 59.50(3)
Te2 Fe2 Fe1 59.20(3)
C777 Fe3 C888 92.1(3)
C777 Fe3 C1 89.0(2)
C888 Fe3 C1 178.4(3)
C777 Fe3 N1 165.6(2)
C888 Fe3 N1 95.0(2)
C1 Fe3 N1 84.3(2)
C777 Fe3 N2 100.9(2)
C888 Fe3 N2 96.8(2)
C1 Fe3 N2 84.2(2)
N1 Fe3 N2 65.8(2)
C777 Fe3 Te2 91.16(19)
C888 Fe3 Te2 86.40(19)
C1 Fe3 Te2 92.40(16)
N1 Fe3 Te2 101.83(14)
N2 Fe3 Te2 167.35(14)
C1 Te1 Fe2 103.76(14)
C1 Te1 Fe1 110.48(15)
Fe2 Te1 Fe1 61.72(3)
Fe1 Te2 Fe3 112.11(3)
Fe1 Te2 Fe2 60.57(3)
Fe3 Te2 Fe2 109.31(3)
C6 N1 C5 111.4(5)
C6 N1 C4 107.1(5)
C5 N1 C4 112.4(5)
C6 N1 Fe3 89.0(3)
C5 N1 Fe3 124.8(4)
C4 N1 Fe3 108.9(3)
C6 N2 C7 113.2(5)
C6 N2 C3 107.4(5)
C7 N2 C3 111.5(5)
C6 N2 Fe3 89.4(3)
C7 N2 Fe3 124.8(4)
C3 N2 Fe3 107.7(3)

loop_
_geom_bond_atom_site_label_1
_geom_bond_atom_site_label_2
_geom_bond_distance
C1 C2 1.535(7)
C1 Fe3 2.010(6)
C1 Te1 2.193(6)
C1 H1 0.9800
C2 C3 1.531(8)
C2 C8 1.533(8)
C2 C4 1.534(8)
C3 N2 1.491(8)
C3 H3A 0.9700
C3 H3B 0.9700
C4 N1 1.477(7)
C4 H4A 0.9700
C4 H4B 0.9700
C5 N1 1.476(8)
C5 H5A 0.9600
C5 H5B 0.9600
C5 H5C 0.9600
C6 N2 1.460(8)
C6 N1 1.474(8)
C6 H6A 0.9700
C6 H6B 0.9700
C7 N2 1.464(8)
C7 H7A 0.9600
C7 H7B 0.9600
C7 H7C 0.9600
C8 C13 1.385(8)
C8 C9 1.401(8)
C9 C10 1.390(9)
C9 H9 0.9300
C10 C11 1.380(9)
C10 H10 0.9300
C11 C12 1.377(9)
C11 H11 0.9300
C12 C13 1.384(9)
C12 H12 0.9300
C13 H13 0.9300
C14 Cl2 1.733(10)
C14 Cl1 1.741(12)
C14 H14A 0.9700
C14 H14B 0.9700
C111 O111 1.129(8)
C111 Fe1 1.802(7)
C222 O222 1.148(8)
C222 Fe1 1.782(7)
C333 O333 1.152(8)
C333 Fe1 1.762(7)
C444 O444 1.147(8)
C444 Fe2 1.784(7)
C555 O555 1.152(8)
C555 Fe2 1.787(7)
C666 O666 1.159(8)
C666 Fe2 1.766(6)
C777 O777 1.137(7)
C777 Fe3 1.760(6)
C888 O888 1.140(8)
C888 Fe3 1.808(7)
Fe1 Te1 2.5359(9)
Fe1 Te2 2.5563(9)
Fe1 Fe2 2.5919(11)
Fe2 Te1 2.5172(8)
Fe2 Te2 2.5832(9)
Fe3 N1 2.085(5)
Fe3 N2 2.086(5)
Fe3 Te2 2.5792(9)

loop_
_geom_torsion_atom_site_label_1
_geom_torsion_atom_site_label_2
_geom_torsion_atom_site_label_3
_geom_torsion_atom_site_label_4
_geom_torsion
Fe3 C1 C2 C3 -58.4(4)
Te1 C1 C2 C3 169.5(4)
Fe3 C1 C2 C8 -178.7(4)
Te1 C1 C2 C8 49.2(5)
Fe3 C1 C2 C4 56.4(5)
Te1 C1 C2 C4 -75.6(5)
C8 C2 C3 N2 -178.0(4)
C4 C2 C3 N2 -53.2(6)
C1 C2 C3 N2 58.8(5)
C3 C2 C4 N1 54.2(6)
C8 C2 C4 N1 177.5(4)
C1 C2 C4 N1 -56.5(6)
C3 C2 C8 C13 109.6(6)
C4 C2 C8 C13 -13.1(7)
C1 C2 C8 C13 -134.0(5)
C3 C2 C8 C9 -72.9(6)
C4 C2 C8 C9 164.4(5)
C1 C2 C8 C9 43.5(7)
C13 C8 C9 C10 2.5(9)
C2 C8 C9 C10 -175.1(5)
C8 C9 C10 C11 0.2(10)
C9 C10 C11 C12 -2.6(10)
C10 C11 C12 C13 2.2(10)
C11 C12 C13 C8 0.5(9)
C9 C8 C13 C12 -2.9(8)
C2 C8 C13 C12 174.6(5)
O333 C333 Fe1 C222 -14(10)
O333 C333 Fe1 C111 80(10)
O333 C333 Fe1 Te1 -104(10)
O333 C333 Fe1 Te2 169(10)
O333 C333 Fe1 Fe2 -127(10)
O222 C222 Fe1 C333 129(27)
O222 C222 Fe1 C111 31(27)
O222 C222 Fe1 Te1 -130(27)
O222 C222 Fe1 Te2 -58(27)
O222 C222 Fe1 Fe2 -72(27)
O111 C111 Fe1 C333 -15(56)
O111 C111 Fe1 C222 84(56)
O111 C111 Fe1 Te1 179(100)
O111 C111 Fe1 Te2 -126(56)
O111 C111 Fe1 Fe2 175(100)
O666 C666 Fe2 C444 42(12)
O666 C666 Fe2 C555 -56(12)
O666 C666 Fe2 Te1 130(12)
O666 C666 Fe2 Te2 -146(12)
O666 C666 Fe2 Fe1 -179(100)
O444 C444 Fe2 C666 91(23)
O444 C444 Fe2 C555 -165(23)
O444 C444 Fe2 Te1 -14(23)
O444 C444 Fe2 Te2 -65(23)
O444 C444 Fe2 Fe1 -71(23)
O555 C555 Fe2 C666 -26(100)
O555 C555 Fe2 C444 -126(100)
O555 C555 Fe2 Te1 142(100)
O555 C555 Fe2 Te2 72(100)
O555 C555 Fe2 Fe1 131(100)
C333 Fe1 Fe2 C666 -34.7(8)
C222 Fe1 Fe2 C666 -149.2(5)
C111 Fe1 Fe2 C666 117.1(5)
Te1 Fe1 Fe2 C666 -61.5(4)
Te2 Fe1 Fe2 C666 38.9(4)
C333 Fe1 Fe2 C444 104.2(6)
C222 Fe1 Fe2 C444 -10.2(3)
C111 Fe1 Fe2 C444 -104.0(3)
Te1 Fe1 Fe2 C444 77.4(2)
Te2 Fe1 Fe2 C444 177.8(2)
C333 Fe1 Fe2 C555 -159.3(6)
C222 Fe1 Fe2 C555 86.3(3)
C111 Fe1 Fe2 C555 -7.5(3)
Te1 Fe1 Fe2 C555 173.9(2)
Te2 Fe1 Fe2 C555 -85.7(2)
C333 Fe1 Fe2 Te1 26.8(6)
C222 Fe1 Fe2 Te1 -87.6(2)
C111 Fe1 Fe2 Te1 178.6(2)
Te2 Fe1 Fe2 Te1 100.44(3)
C333 Fe1 Fe2 Te2 -73.6(6)
C222 Fe1 Fe2 Te2 171.9(2)
C111 Fe1 Fe2 Te2 78.1(2)
Te1 Fe1 Fe2 Te2 -100.44(3)
O777 C777 Fe3 C888 124(16)
O777 C777 Fe3 C1 -57(16)
O777 C777 Fe3 N1 5(17)
O777 C777 Fe3 N2 26(16)
O777 C777 Fe3 Te2 -150(16)
O888 C888 Fe3 C777 45(9)
O888 C888 Fe3 C1 -86(13)
O888 C888 Fe3 N1 -147(9)
O888 C888 Fe3 N2 146(9)
O888 C888 Fe3 Te2 -46(9)
C2 C1 Fe3 C777 134.9(4)
Te1 C1 Fe3 C777 -99.8(3)
C2 C1 Fe3 C888 -94(9)
Te1 C1 Fe3 C888 31(9)
C2 C1 Fe3 N1 -32.3(3)
Te1 C1 Fe3 N1 93.0(3)
C2 C1 Fe3 N2 33.8(3)
Te1 C1 Fe3 N2 159.1(3)
C2 C1 Fe3 Te2 -134.0(3)
Te1 C1 Fe3 Te2 -8.7(3)
C2 C1 Te1 Fe2 165.2(3)
Fe3 C1 Te1 Fe2 43.8(3)
C2 C1 Te1 Fe1 100.7(4)
Fe3 C1 Te1 Fe1 -20.8(3)
C666 Fe2 Te1 C1 49.0(3)
C444 Fe2 Te1 C1 146.1(3)
C555 Fe2 Te1 C1 -119.1(5)
Te2 Fe2 Te1 C1 -47.72(16)
Fe1 Fe2 Te1 C1 -106.10(16)
C666 Fe2 Te1 Fe1 155.1(2)
C444 Fe2 Te1 Fe1 -107.8(2)
C555 Fe2 Te1 Fe1 -13.0(4)
Te2 Fe2 Te1 Fe1 58.38(3)
C333 Fe1 Te1 C1 -74.9(3)
C222 Fe1 Te1 C1 -173.2(3)
C111 Fe1 Te1 C1 90.7(7)
Te2 Fe1 Te1 C1 35.68(15)
Fe2 Fe1 Te1 C1 95.01(15)
C333 Fe1 Te1 Fe2 -169.9(2)
C222 Fe1 Te1 Fe2 91.8(2)
C111 Fe1 Te1 Fe2 -4.4(7)
Te2 Fe1 Te1 Fe2 -59.33(3)
C333 Fe1 Te2 Fe3 56.5(2)
C222 Fe1 Te2 Fe3 -116.6(4)
C111 Fe1 Te2 Fe3 152.6(2)
Te1 Fe1 Te2 Fe3 -42.47(3)
Fe2 Fe1 Te2 Fe3 -100.41(3)
C333 Fe1 Te2 Fe2 156.9(2)
C222 Fe1 Te2 Fe2 -16.2(4)
C111 Fe1 Te2 Fe2 -107.0(2)
Te1 Fe1 Te2 Fe2 57.94(3)
C777 Fe3 Te2 Fe1 125.40(19)
C888 Fe3 Te2 Fe1 -142.59(18)
C1 Fe3 Te2 Fe1 36.39(17)
N1 Fe3 Te2 Fe1 -48.27(15)
N2 Fe3 Te2 Fe1 -37.6(7)
C777 Fe3 Te2 Fe2 60.21(19)
C888 Fe3 Te2 Fe2 152.22(18)
C1 Fe3 Te2 Fe2 -28.80(16)
N1 Fe3 Te2 Fe2 -113.46(14)
N2 Fe3 Te2 Fe2 -102.8(7)
C666 Fe2 Te2 Fe1 -162.9(2)
C444 Fe2 Te2 Fe1 -6.9(7)
C555 Fe2 Te2 Fe1 94.7(2)
Te1 Fe2 Te2 Fe1 -58.66(3)
C666 Fe2 Te2 Fe3 -57.8(2)
C444 Fe2 Te2 Fe3 98.1(7)
C555 Fe2 Te2 Fe3 -160.2(2)
Te1 Fe2 Te2 Fe3 46.42(3)
Fe1 Fe2 Te2 Fe3 105.08(3)
N2 C6 N1 C5 -160.5(5)
N2 C6 N1 C4 76.3(5)
N2 C6 N1 Fe3 -33.2(4)
C2 C4 N1 C6 -66.8(5)
C2 C4 N1 C5 170.6(5)
C2 C4 N1 Fe3 28.2(5)
C777 Fe3 N1 C6 48.1(11)
C888 Fe3 N1 C6 -70.8(4)
C1 Fe3 N1 C6 110.6(4)
N2 Fe3 N1 C6 24.4(3)
Te2 Fe3 N1 C6 -158.2(3)
C777 Fe3 N1 C5 163.6(9)
C888 Fe3 N1 C5 44.7(5)
C1 Fe3 N1 C5 -133.9(5)
N2 Fe3 N1 C5 139.9(5)
Te2 Fe3 N1 C5 -42.6(5)
C777 Fe3 N1 C4 -59.7(11)
C888 Fe3 N1 C4 -178.6(4)
C1 Fe3 N1 C4 2.8(4)
N2 Fe3 N1 C4 -83.4(4)
Te2 Fe3 N1 C4 94.1(4)
N1 C6 N2 C7 161.3(5)
N1 C6 N2 C3 -75.2(5)
N1 C6 N2 Fe3 33.2(4)
C2 C3 N2 C6 65.3(5)
C2 C3 N2 C7 -170.1(5)
C2 C3 N2 Fe3 -29.7(5)
C777 Fe3 N2 C6 161.2(4)
C888 Fe3 N2 C6 67.8(4)
C1 Fe3 N2 C6 -110.9(4)
N1 Fe3 N2 C6 -24.6(3)
Te2 Fe3 N2 C6 -36.1(8)
C777 Fe3 N2 C7 43.0(6)
C888 Fe3 N2 C7 -50.4(5)
C1 Fe3 N2 C7 130.8(5)
N1 Fe3 N2 C7 -142.8(6)
Te2 Fe3 N2 C7 -154.3(5)
C777 Fe3 N2 C3 -90.6(4)
C888 Fe3 N2 C3 175.9(4)
C1 Fe3 N2 C3 -2.8(4)
N1 Fe3 N2 C3 83.5(4)
Te2 Fe3 N2 C3 72.1(8)
